data_1527444
loop_
_publ_author_name
'Grenier, J.C.'
'Masse, R.'

_publ_section_title
;
 Les structures des trimetaphosphates magnesium-ammonium Mg N H4 P3 O9 et
 calcium-ammonium Ca N H4 P3 O9
;
_journal_name_full
;
Bulletin de la Societe Francaise de Mineralogie et de Cristallographie 
(72,1949-100,1977)
;
_journal_page_first 428
_journal_page_last 439
_journal_volume 91
_journal_year 1968
_chemical_formula_sum 'H4 Mg N O9 P3'
_chemical_name_systematic 'Mg N H4 (P O3)3'
_space_group_IT_number 62
_symmetry_space_group_name_Hall '-P 2n 2a'
_symmetry_space_group_name_H-M 'P m c n'
_cell_angle_alpha 90
_cell_angle_beta 90
_cell_angle_gamma 90
_cell_formula_units_Z 4
_cell_length_a 7.22
_cell_length_b 12.04
_cell_length_c 9.33
_cell_volume 811.046
_citation_journal_id_ASTM BUFCAE
_cod_data_source_file Grenier_BUFCAE_1968_1634.cif
_cod_data_source_block H4Mg1N1O9P3
_cod_original_cell_volume 811.0457
_cod_original_sg_symbol_Hall '-P 2ac 2n (y,z,x)'
_cod_original_formula_sum 'H4 Mg1 N1 O9 P3'
_cod_database_code 1527444

loop_
_symmetry_equiv_pos_as_xyz
x,y,z
-x,y+1/2,-z+1/2
-x+1/2,-y+1/2,z+1/2
x+1/2,-y,-z
-x,-y,-z
x,-y-1/2,z-1/2
x-1/2,y-1/2,-z-1/2
-x-1/2,y,z

loop_
_atom_site_label
_atom_site_type_symbol
_atom_site_fract_x
_atom_site_fract_y
_atom_site_fract_z
_atom_site_occupancy
_atom_site_U_iso_or_equiv
O1 O-2 0.076 0.0315 0.311 1 0.0
O4 O-2 -0.034 0.2271 0.369 1 0.0
O5 O-2 0.25 -0.0081 0.144 1 0.0
O2 O-2 0.25 0.1895 0.211 1 0.0
P1 P+5 0.04 0.1508 0.257 1 0.0
O6 O-2 0.25 -0.133 0.414 1 0.0
O3 O-2 -0.0519 0.1359 0.119 1 0.0
N1 N-3 0.25 0.093 0.883 1 0.0
Mg1 Mg+2 0.25 0.7159 0.5 1 0.0
P2 P+5 0.25 -0.0474 0.295 1 0.0
